data_4502708
loop_
_publ_author_name
'Yu, Qun'
'Zeng, Yong-Fei'
'Zhao, Jiong-Peng'
'Yang, Qian'
'Bu, Xian-He'

_publ_section_title
;
 Zeolite-like Metal&#x2212;Organic Framework Based on a Flexible
 2-(1H-benzimidazol-2-ylthio)acetic Ligand: Synthesis, Structures, and
 Properties
;
_journal_issue 4
_journal_name_full 'Crystal Growth &amp; Design'
_journal_page_first 1878
_journal_paper_doi 10.1021/cg901571m
_journal_volume 10
_journal_year 2010
_chemical_formula_sum 'C42 H46 N10 O12 S4 Zn2'
_chemical_formula_weight 1141.95
_chemical_name_systematic
; 
 ? 
;
_space_group_IT_number 14
_symmetry_cell_setting monoclinic
_symmetry_space_group_name_Hall '-P 2ybc'
_symmetry_space_group_name_H-M 'P 1 21/c 1'
_atom_sites_solution_hydrogens geom
_atom_sites_solution_primary direct
_atom_sites_solution_secondary difmap
_audit_creation_method SHELXL-97
_cell_angle_alpha 90.00
_cell_angle_beta 96.07(3)
_cell_angle_gamma 90.00
_cell_formula_units_Z 2
_cell_length_a 12.301(3)
_cell_length_b 14.738(3)
_cell_length_c 13.376(3)
_cell_measurement_reflns_used 18181
_cell_measurement_temperature 293(2)
_cell_measurement_theta_max 27.8
_cell_measurement_theta_min 3.1
_cell_volume 2411.4(9)
_computing_cell_refinement PROCESS-AUTO
_computing_data_collection PROCESS-AUTO
_computing_data_reduction CrystalStructure
_computing_publication_material 'CrystalStructure 3.7.0'
_computing_structure_refinement SHELXL
_diffrn_ambient_temperature 293(2)
_diffrn_measured_fraction_theta_full 0.998
_diffrn_measured_fraction_theta_max 0.998
_diffrn_measurement_device_type SCX-MINI
_diffrn_measurement_method '\w scans'
_diffrn_radiation_monochromator graphite
_diffrn_radiation_source 'fine-focus sealed tube'
_diffrn_radiation_type MoK\a
_diffrn_radiation_wavelength 0.71073
_diffrn_reflns_av_R_equivalents 0.1569
_diffrn_reflns_av_sigmaI/netI 0.1355
_diffrn_reflns_limit_h_max 15
_diffrn_reflns_limit_h_min -15
_diffrn_reflns_limit_k_max 19
_diffrn_reflns_limit_k_min -19
_diffrn_reflns_limit_l_max 17
_diffrn_reflns_limit_l_min -17
_diffrn_reflns_number 24354
_diffrn_reflns_theta_full 27.48
_diffrn_reflns_theta_max 27.48
_diffrn_reflns_theta_min 3.06
_diffrn_standards_decay_% 0
_diffrn_standards_interval_count 0
_diffrn_standards_interval_time 0
_diffrn_standards_number 0
_exptl_absorpt_coefficient_mu 1.239
_exptl_absorpt_correction_type none
_exptl_crystal_colour Colorless
_exptl_crystal_density_diffrn 1.564
_exptl_crystal_density_method 'not measured'
_exptl_crystal_description Prism
_exptl_crystal_F_000 1164
_exptl_crystal_size_max 0.20
_exptl_crystal_size_mid 0.20
_exptl_crystal_size_min 0.20
_refine_diff_density_max 0.853
_refine_diff_density_min -0.499
_refine_diff_density_rms 0.091
_refine_ls_extinction_method none
_refine_ls_goodness_of_fit_ref 1.139
_refine_ls_hydrogen_treatment constr
_refine_ls_matrix_type full
_refine_ls_number_parameters 316
_refine_ls_number_reflns 5510
_refine_ls_number_restraints 0
_refine_ls_restrained_S_all 1.139
_refine_ls_R_factor_all 0.1991
_refine_ls_R_factor_gt 0.1086
_refine_ls_shift/su_max 0.005
_refine_ls_shift/su_mean 0.000
_refine_ls_structure_factor_coef Fsqd
_refine_ls_weighting_details 'calc w=1/[\s^2^(Fo^2^)+(0.0523P)^2^+4.1545P] where P=(Fo^2^+2Fc^2^)/3'
_refine_ls_weighting_scheme calc
_refine_ls_wR_factor_gt 0.1597
_refine_ls_wR_factor_ref 0.1874
_reflns_number_gt 3041
_reflns_number_total 5510
_reflns_threshold_expression >2sigma(I)
_cod_data_source_file cg901571m_si_002.cif
_cod_data_source_block 1
_cod_depositor_comments
;
The following automatic conversions were performed:

'_symmetry_cell_setting' value 'Monoclinic' changed to 'monoclinic'
according to /home/saulius/struct/CIF-dictionaries/cif_core.dic
dictionary named 'cif_core.dic' version 2.4.2 from 2011-04-26.

Automatic conversion script
Id: cif_fix_values 1715 2011-07-08 13:25:40Z adriana 
;
_cod_original_cell_volume 2411.4(8)
_cod_original_sg_symbol_H-M P2(1)/c
_cod_database_code 4502708

loop_
_symmetry_equiv_pos_as_xyz
'x, y, z'
'-x, y+1/2, -z+1/2'
'-x, -y, -z'
'x, -y-1/2, z-1/2'

loop_
_atom_site_label
_atom_site_type_symbol
_atom_site_fract_x
_atom_site_fract_y
_atom_site_fract_z
_atom_site_U_iso_or_equiv
_atom_site_adp_type
_atom_site_occupancy
_atom_site_symmetry_multiplicity
_atom_site_calc_flag
_atom_site_refinement_flags
O1 O 0.5006(4) -0.1001(3) -0.1341(3) 0.0489(13) Uani 1 1 d .
C1 C 0.5962(6) -0.1188(4) -0.1575(5) 0.0360(16) Uani 1 1 d .
Zn1 Zn 0.62943(6) 0.14037(6) 0.21547(5) 0.0362(3) Uani 1 1 d .
S2 S 0.63610(14) -0.02624(13) 0.01897(13) 0.0436(5) Uani 1 1 d .
S1 S 0.66365(19) 0.27332(14) 0.46003(13) 0.0570(6) Uani 1 1 d .
N2 N 0.8566(4) -0.0255(4) 0.0848(4) 0.0408(14) Uani 1 1 d .
H2 H 0.8741 -0.0657 0.0427 0.049 Uiso 1 1 calc R
O3 O 0.6667(4) 0.2686(3) 0.2066(3) 0.0454(12) Uani 1 1 d .
O2 O 0.6182(4) -0.1602(3) -0.2311(4) 0.0507(14) Uani 1 1 d .
N3 N 0.6340(4) 0.1081(4) 0.3623(4) 0.0366(14) Uani 1 1 d .
C12 C 0.6510(6) 0.1561(5) 0.4458(5) 0.0399(17) Uani 1 1 d .
O4 O 0.6820(5) 0.4108(4) 0.2521(4) 0.0704(17) Uani 1 1 d .
C3 C 0.7555(5) 0.0077(5) 0.0923(5) 0.0368(17) Uani 1 1 d .
N1 N 0.7536(4) 0.0700(4) 0.1642(4) 0.0374(14) Uani 1 1 d .
C18 C 0.6443(5) 0.0138(5) 0.4973(5) 0.0414(18) Uani 1 1 d .
N4 N 0.6587(5) 0.1026(4) 0.5281(4) 0.0457(16) Uani 1 1 d .
H4 H 0.6705 0.1208 0.5894 0.055 Uiso 1 1 calc R
C2 C 0.6886(6) -0.0858(5) -0.0840(5) 0.0455(19) Uani 1 1 d .
H2A H 0.7351 -0.0455 -0.1179 0.055 Uiso 1 1 calc R
H2B H 0.7324 -0.1370 -0.0581 0.055 Uiso 1 1 calc R
C10 C 0.6490(6) 0.3343(5) 0.2645(5) 0.0441(19) Uani 1 1 d .
C9 C 0.8622(5) 0.0770(5) 0.2061(5) 0.0369(17) Uani 1 1 d .
C6 C 1.0848(7) 0.0655(7) 0.2574(6) 0.074(3) Uani 1 1 d .
H6A H 1.1599 0.0636 0.2754 0.089 Uiso 1 1 calc R
C4 C 0.9272(6) 0.0176(5) 0.1580(5) 0.0405(17) Uani 1 1 d .
C7 C 1.0206(7) 0.1252(7) 0.3083(6) 0.076(3) Uani 1 1 d .
H7A H 1.0543 0.1610 0.3599 0.091 Uiso 1 1 calc R
C11 C 0.5818(6) 0.3149(5) 0.3502(5) 0.0451(19) Uani 1 1 d .
H11A H 0.5263 0.2702 0.3287 0.054 Uiso 1 1 calc R
H11B H 0.5449 0.3700 0.3674 0.054 Uiso 1 1 calc R
C16 C 0.6188(6) -0.1429(7) 0.4929(8) 0.066(2) Uani 1 1 d .
H16A H 0.6149 -0.1983 0.5255 0.079 Uiso 1 1 calc R
C13 C 0.6280(5) 0.0174(5) 0.3930(5) 0.0357(16) Uani 1 1 d .
C5 C 1.0397(6) 0.0104(6) 0.1822(6) 0.055(2) Uani 1 1 d .
H5A H 1.0818 -0.0298 0.1489 0.066 Uiso 1 1 calc R
C15 C 0.6033(7) -0.1415(6) 0.3887(7) 0.067(2) Uani 1 1 d .
H15A H 0.5895 -0.1954 0.3533 0.080 Uiso 1 1 calc R
C8 C 0.9100(6) 0.1321(6) 0.2844(6) 0.063(2) Uani 1 1 d .
H8A H 0.8682 0.1718 0.3186 0.075 Uiso 1 1 calc R
C17 C 0.6395(6) -0.0662(6) 0.5504(6) 0.059(2) Uani 1 1 d .
H17A H 0.6496 -0.0681 0.6202 0.071 Uiso 1 1 calc R
C14 C 0.6082(6) -0.0613(6) 0.3375(6) 0.057(2) Uani 1 1 d .
H14A H 0.5985 -0.0597 0.2676 0.069 Uiso 1 1 calc R
O5 O 0.9224(6) 0.8146(5) 1.0035(5) 0.097(2) Uani 1 1 d .
N5 N 0.9859(6) 0.7047(6) 0.9130(6) 0.078(2) Uani 1 1 d .
C21 C 0.9942(11) 0.7810(7) 0.9675(8) 0.100(4) Uani 1 1 d .
C19 C 1.0785(10) 0.6693(8) 0.8716(12) 0.152(6) Uani 1 1 d .
H19A H 1.1402 0.7082 0.8891 0.229 Uiso 1 1 calc R
H19B H 1.0637 0.6663 0.7998 0.229 Uiso 1 1 calc R
H19C H 1.0943 0.6096 0.8979 0.229 Uiso 1 1 calc R
C20 C 0.8910(11) 0.6518(13) 0.8993(12) 0.198(9) Uani 1 1 d .
H20A H 0.8344 0.6801 0.9325 0.296 Uiso 1 1 calc R
H20B H 0.9059 0.5926 0.9273 0.296 Uiso 1 1 calc R
H20C H 0.8676 0.6465 0.8288 0.296 Uiso 1 1 calc R
O1W O 0.773(5) 0.707(2) 0.691(4) 0.92(5) Uani 1 1 d .

loop_
_atom_site_aniso_label
_atom_site_aniso_U_11
_atom_site_aniso_U_22
_atom_site_aniso_U_33
_atom_site_aniso_U_23
_atom_site_aniso_U_13
_atom_site_aniso_U_12
O1 0.033(3) 0.070(3) 0.043(3) -0.023(3) -0.002(2) -0.003(3)
C1 0.039(4) 0.035(4) 0.034(4) 0.006(3) 0.004(3) 0.001(3)
Zn1 0.0383(5) 0.0445(5) 0.0257(4) -0.0073(4) 0.0028(3) -0.0019(4)
S2 0.0331(10) 0.0605(13) 0.0368(10) -0.0182(9) 0.0026(8) -0.0019(9)
S1 0.0889(17) 0.0497(12) 0.0308(10) -0.0104(9) -0.0014(10) -0.0067(11)
N2 0.036(3) 0.049(4) 0.039(3) -0.005(3) 0.010(3) 0.005(3)
O3 0.063(3) 0.042(3) 0.033(3) -0.003(2) 0.013(2) -0.006(3)
O2 0.062(3) 0.052(3) 0.039(3) -0.014(3) 0.010(3) 0.002(3)
N3 0.039(3) 0.046(4) 0.025(3) -0.009(3) 0.002(2) -0.002(3)
C12 0.045(4) 0.042(4) 0.033(4) -0.001(3) 0.008(3) -0.005(4)
O4 0.102(5) 0.043(4) 0.070(4) 0.000(3) 0.029(3) -0.020(3)
C3 0.038(4) 0.043(4) 0.028(4) -0.001(3) 0.002(3) 0.001(3)
N1 0.025(3) 0.056(4) 0.030(3) -0.009(3) 0.000(2) -0.004(3)
C18 0.040(4) 0.054(5) 0.031(4) 0.003(4) 0.007(3) 0.000(4)
N4 0.051(4) 0.062(4) 0.024(3) -0.001(3) 0.005(3) 0.000(3)
C2 0.039(4) 0.057(5) 0.042(4) -0.014(4) 0.009(3) 0.003(4)
C10 0.051(5) 0.049(5) 0.031(4) -0.002(4) 0.000(3) 0.000(4)
C9 0.032(4) 0.046(4) 0.032(4) -0.004(3) 0.001(3) -0.002(3)
C6 0.036(5) 0.130(9) 0.053(5) -0.008(6) -0.011(4) -0.009(5)
C4 0.037(4) 0.052(5) 0.033(4) 0.001(4) 0.005(3) -0.002(4)
C7 0.048(6) 0.115(8) 0.059(6) -0.031(6) -0.012(4) -0.012(6)
C11 0.062(5) 0.038(4) 0.038(4) -0.007(3) 0.012(4) 0.009(4)
C16 0.048(5) 0.058(6) 0.094(7) 0.020(6) 0.014(5) -0.002(5)
C13 0.038(4) 0.035(4) 0.035(4) 0.006(3) 0.010(3) -0.001(3)
C5 0.034(5) 0.073(6) 0.057(5) 0.001(4) 0.006(4) 0.003(4)
C15 0.072(6) 0.045(5) 0.083(7) -0.004(5) 0.005(5) -0.009(5)
C8 0.048(5) 0.088(7) 0.050(5) -0.023(5) -0.003(4) -0.004(5)
C17 0.043(5) 0.083(7) 0.052(5) 0.026(5) 0.004(4) 0.006(5)
C14 0.057(5) 0.059(6) 0.057(5) -0.007(5) 0.012(4) -0.001(4)
O5 0.114(6) 0.094(5) 0.084(5) -0.013(4) 0.020(4) 0.054(5)
N5 0.061(5) 0.073(6) 0.104(6) -0.021(5) 0.021(5) 0.011(4)
C21 0.165(12) 0.062(7) 0.076(8) 0.013(6) 0.023(8) 0.032(8)
C19 0.091(9) 0.103(10) 0.270(19) -0.013(11) 0.053(11) 0.024(8)
C20 0.093(10) 0.33(2) 0.177(16) -0.084(16) 0.042(10) -0.066(13)
O1W 1.27(10) 0.39(4) 1.27(10) -0.28(6) 0.91(10) -0.22(5)

loop_
_atom_type_symbol
_atom_type_description
_atom_type_scat_dispersion_real
_atom_type_scat_dispersion_imag
_atom_type_scat_source
C C 0.0033 0.0016 'International Tables Vol C Tables 4.2.6.8 and 6.1.1.4'
H H 0.0000 0.0000 'International Tables Vol C Tables 4.2.6.8 and 6.1.1.4'
N N 0.0061 0.0033 'International Tables Vol C Tables 4.2.6.8 and 6.1.1.4'
O O 0.0106 0.0060 'International Tables Vol C Tables 4.2.6.8 and 6.1.1.4'
Zn Zn 0.2839 1.4301 'International Tables Vol C Tables 4.2.6.8 and 6.1.1.4'
S S 0.1246 0.1234 'International Tables Vol C Tables 4.2.6.8 and 6.1.1.4'

loop_
_geom_angle_atom_site_label_1
_geom_angle_atom_site_label_2
_geom_angle_atom_site_label_3
_geom_angle
_geom_angle_site_symmetry_1
_geom_angle_site_symmetry_3
C1 O1 Zn1 121.6(4) . 3_655
O2 C1 O1 126.7(6) . .
O2 C1 C2 118.4(6) . .
O1 C1 C2 114.9(6) . .
O1 Zn1 O3 116.7(2) 3_655 .
O1 Zn1 N3 114.4(2) 3_655 .
O3 Zn1 N3 107.8(2) . .
O1 Zn1 N1 105.2(2) 3_655 .
O3 Zn1 N1 106.5(2) . .
N3 Zn1 N1 105.4(2) . .
C3 S2 C2 102.6(3) . .
C12 S1 C11 102.3(3) . .
C3 N2 C4 107.1(6) . .
C3 N2 H2 126.5 . .
C4 N2 H2 126.5 . .
C10 O3 Zn1 130.0(5) . .
C12 N3 C13 105.7(5) . .
C12 N3 Zn1 133.2(5) . .
C13 N3 Zn1 120.9(4) . .
N3 C12 N4 111.6(6) . .
N3 C12 S1 128.9(5) . .
N4 C12 S1 119.5(5) . .
N1 C3 N2 113.0(6) . .
N1 C3 S2 121.6(5) . .
N2 C3 S2 125.5(5) . .
C3 N1 C9 104.5(5) . .
C3 N1 Zn1 132.0(4) . .
C9 N1 Zn1 123.4(4) . .
N4 C18 C17 131.9(7) . .
N4 C18 C13 105.4(6) . .
C17 C18 C13 122.6(7) . .
C12 N4 C18 108.4(6) . .
C12 N4 H4 125.8 . .
C18 N4 H4 125.8 . .
C1 C2 S2 110.4(5) . .
C1 C2 H2A 109.6 . .
S2 C2 H2A 109.6 . .
C1 C2 H2B 109.6 . .
S2 C2 H2B 109.6 . .
H2A C2 H2B 108.1 . .
O4 C10 O3 122.8(7) . .
O4 C10 C11 119.8(7) . .
O3 C10 C11 117.4(7) . .
C4 C9 N1 110.0(6) . .
C4 C9 C8 119.6(7) . .
N1 C9 C8 130.4(7) . .
C5 C6 C7 121.6(8) . .
C5 C6 H6A 119.2 . .
C7 C6 H6A 119.2 . .
C9 C4 N2 105.5(6) . .
C9 C4 C5 123.2(7) . .
N2 C4 C5 131.2(7) . .
C8 C7 C6 121.9(8) . .
C8 C7 H7A 119.0 . .
C6 C7 H7A 119.0 . .
C10 C11 S1 112.4(5) . .
C10 C11 H11A 109.1 . .
S1 C11 H11A 109.1 . .
C10 C11 H11B 109.1 . .
S1 C11 H11B 109.1 . .
H11A C11 H11B 107.9 . .
C17 C16 C15 123.2(8) . .
C17 C16 H16A 118.4 . .
C15 C16 H16A 118.4 . .
C14 C13 C18 120.4(7) . .
C14 C13 N3 130.8(6) . .
C18 C13 N3 108.9(6) . .
C6 C5 C4 116.2(8) . .
C6 C5 H5A 121.9 . .
C4 C5 H5A 121.9 . .
C14 C15 C16 120.4(8) . .
C14 C15 H15A 119.8 . .
C16 C15 H15A 119.8 . .
C7 C8 C9 117.3(8) . .
C7 C8 H8A 121.3 . .
C9 C8 H8A 121.3 . .
C16 C17 C18 115.4(7) . .
C16 C17 H17A 122.3 . .
C18 C17 H17A 122.3 . .
C15 C14 C13 118.0(8) . .
C15 C14 H14A 121.0 . .
C13 C14 H14A 121.0 . .
C21 N5 C20 123.6(11) . .
C21 N5 C19 120.3(10) . .
C20 N5 C19 116.0(10) . .
O5 C21 N5 124.5(13) . .
N5 C19 H19A 109.5 . .
N5 C19 H19B 109.5 . .
H19A C19 H19B 109.5 . .
N5 C19 H19C 109.5 . .
H19A C19 H19C 109.5 . .
H19B C19 H19C 109.5 . .
N5 C20 H20A 109.5 . .
N5 C20 H20B 109.5 . .
H20A C20 H20B 109.5 . .
N5 C20 H20C 109.5 . .
H20A C20 H20C 109.5 . .
H20B C20 H20C 109.5 . .

loop_
_geom_bond_atom_site_label_1
_geom_bond_atom_site_label_2
_geom_bond_distance
_geom_bond_site_symmetry_2
O1 C1 1.279(8) .
O1 Zn1 1.930(4) 3_655
C1 O2 1.212(7) .
C1 C2 1.504(9) .
Zn1 O1 1.930(4) 3_655
Zn1 O3 1.951(5) .
Zn1 N3 2.015(5) .
Zn1 N1 2.025(5) .
S2 C3 1.751(7) .
S2 C2 1.809(7) .
S1 C12 1.743(7) .
S1 C11 1.798(7) .
N2 C3 1.350(8) .
N2 C4 1.391(8) .
N2 H2 0.8600 .
O3 C10 1.273(8) .
N3 C12 1.320(8) .
N3 C13 1.403(8) .
C12 N4 1.350(8) .
O4 C10 1.216(8) .
C3 N1 1.332(8) .
N1 C9 1.396(8) .
C18 N4 1.377(9) .
C18 C17 1.381(10) .
C18 C13 1.389(9) .
N4 H4 0.8600 .
C2 H2A 0.9700 .
C2 H2B 0.9700 .
C10 C11 1.511(9) .
C9 C4 1.388(9) .
C9 C8 1.405(9) .
C6 C5 1.365(11) .
C6 C7 1.405(11) .
C6 H6A 0.9300 .
C4 C5 1.392(9) .
C7 C8 1.368(10) .
C7 H7A 0.9300 .
C11 H11A 0.9700 .
C11 H11B 0.9700 .
C16 C17 1.376(11) .
C16 C15 1.387(12) .
C16 H16A 0.9300 .
C13 C14 1.384(10) .
C5 H5A 0.9300 .
C15 C14 1.371(11) .
C15 H15A 0.9300 .
C8 H8A 0.9300 .
C17 H17A 0.9300 .
C14 H14A 0.9300 .
O5 C21 1.160(12) .
N5 C21 1.339(12) .
N5 C20 1.399(14) .
N5 C19 1.417(12) .
C19 H19A 0.9600 .
C19 H19B 0.9600 .
C19 H19C 0.9600 .
C20 H20A 0.9600 .
C20 H20B 0.9600 .
C20 H20C 0.9600 .

loop_
_geom_torsion_atom_site_label_1
_geom_torsion_atom_site_label_2
_geom_torsion_atom_site_label_3
_geom_torsion_atom_site_label_4
_geom_torsion
_geom_torsion_site_symmetry_1
Zn1 O1 C1 O2 1.9(10) 3_655
Zn1 O1 C1 C2 -177.5(5) 3_655
O1 Zn1 O3 C10 98.6(6) 3_655
N3 Zn1 O3 C10 -31.7(6) .
N1 Zn1 O3 C10 -144.4(6) .
O1 Zn1 N3 C12 -127.8(6) 3_655
O3 Zn1 N3 C12 3.8(7) .
N1 Zn1 N3 C12 117.2(6) .
O1 Zn1 N3 C13 58.7(5) 3_655
O3 Zn1 N3 C13 -169.7(5) .
N1 Zn1 N3 C13 -56.2(5) .
C13 N3 C12 N4 1.3(8) .
Zn1 N3 C12 N4 -172.9(4) .
C13 N3 C12 S1 -178.7(5) .
Zn1 N3 C12 S1 7.2(10) .
C11 S1 C12 N3 28.7(7) .
C11 S1 C12 N4 -151.2(6) .
C4 N2 C3 N1 0.6(8) .
C4 N2 C3 S2 -178.4(5) .
C2 S2 C3 N1 165.4(6) .
C2 S2 C3 N2 -15.7(7) .
N2 C3 N1 C9 -0.2(7) .
S2 C3 N1 C9 178.9(5) .
N2 C3 N1 Zn1 -177.3(4) .
S2 C3 N1 Zn1 1.7(9) .
O1 Zn1 N1 C3 -0.8(7) 3_655
O3 Zn1 N1 C3 -125.3(6) .
N3 Zn1 N1 C3 120.4(6) .
O1 Zn1 N1 C9 -177.5(5) 3_655
O3 Zn1 N1 C9 58.0(5) .
N3 Zn1 N1 C9 -56.3(5) .
N3 C12 N4 C18 -0.9(8) .
S1 C12 N4 C18 179.0(5) .
C17 C18 N4 C12 -176.7(8) .
C13 C18 N4 C12 0.1(7) .
O2 C1 C2 S2 180.0(5) .
O1 C1 C2 S2 -0.6(8) .
C3 S2 C2 C1 -178.7(5) .
Zn1 O3 C10 O4 176.2(5) .
Zn1 O3 C10 C11 -5.1(9) .
C3 N1 C9 C4 -0.3(7) .
Zn1 N1 C9 C4 177.2(4) .
C3 N1 C9 C8 179.7(8) .
Zn1 N1 C9 C8 -2.9(11) .
N1 C9 C4 N2 0.6(8) .
C8 C9 C4 N2 -179.4(7) .
N1 C9 C4 C5 178.8(6) .
C8 C9 C4 C5 -1.2(11) .
C3 N2 C4 C9 -0.7(7) .
C3 N2 C4 C5 -178.7(7) .
C5 C6 C7 C8 -1.0(15) .
O4 C10 C11 S1 -95.1(8) .
O3 C10 C11 S1 86.2(7) .
C12 S1 C11 C10 -94.7(6) .
N4 C18 C13 C14 -178.5(6) .
C17 C18 C13 C14 -1.3(11) .
N4 C18 C13 N3 0.6(7) .
C17 C18 C13 N3 177.8(6) .
C12 N3 C13 C14 177.9(7) .
Zn1 N3 C13 C14 -7.1(10) .
C12 N3 C13 C18 -1.2(7) .
Zn1 N3 C13 C18 173.9(4) .
C7 C6 C5 C4 0.9(13) .
C9 C4 C5 C6 0.2(11) .
N2 C4 C5 C6 177.8(8) .
C17 C16 C15 C14 0.0(13) .
C6 C7 C8 C9 -0.1(14) .
C4 C9 C8 C7 1.1(12) .
N1 C9 C8 C7 -178.9(8) .
C15 C16 C17 C18 -0.1(12) .
N4 C18 C17 C16 177.1(7) .
C13 C18 C17 C16 0.8(11) .
C16 C15 C14 C13 -0.5(12) .
C18 C13 C14 C15 1.2(11) .
N3 C13 C14 C15 -177.7(7) .
C20 N5 C21 O5 -5.2(18) .
C19 N5 C21 O5 179.6(11) .
